data_7060057
loop_
_publ_author_name
'Zhang, Xue-Mei'
'Duan, Yao-Yao'
'Gao, Hong-Ling'
'Cui, Jian-Zhong'

_publ_section_title
;
 Solvent-induced single-molecule magnet behavior and near-infrared
 luminescence properties of rare earth complexes
;
_journal_issue 44
_journal_name_full 'New Journal of Chemistry'
_journal_page_first 19135
_journal_page_last 19143
_journal_paper_doi 10.1039/D0NJ03837G
_journal_volume 44
_journal_year 2020
_chemical_formula_moiety 'C19 H20 Er N3 O6, C3 H8 O'
_chemical_formula_sum 'C22 H28 Er N3 O7'
_chemical_formula_weight 613.73
_space_group_crystal_system monoclinic
_space_group_IT_number 14
_space_group_name_Hall '-P 2yn'
_space_group_name_H-M_alt 'P 1 21/n 1'
_atom_sites_solution_hydrogens mixed
_atom_sites_solution_primary direct
_audit_creation_date 2020-09-21
_audit_creation_method
;
Olex2 1.3
(compiled 2020.07.31 svn.rc2a77460 for OlexSys, GUI svn.r6145)
;
_audit_update_record
;
2020-10-06 deposited with the CCDC.	2020-10-09 downloaded from the CCDC.
;
_cell_angle_alpha 90
_cell_angle_beta 110.12(3)
_cell_angle_gamma 90
_cell_formula_units_Z 4
_cell_length_a 11.312(2)
_cell_length_b 14.684(3)
_cell_length_c 15.527(3)
_cell_measurement_reflns_used 6894
_cell_measurement_temperature 113(2)
_cell_measurement_theta_max 27.8984
_cell_measurement_theta_min 2.3665
_cell_volume 2421.7(9)
_computing_cell_refinement crystalclear
_computing_data_collection crystalclear
_computing_data_reduction crystalclear
_computing_molecular_graphics 'Olex2 1.3 (Dolomanov et al., 2009)'
_computing_publication_material 'Olex2 1.3 (Dolomanov et al., 2009)'
_computing_structure_refinement 'SHELXL 2018/3 (Sheldrick, 2015)'
_computing_structure_solution 'SHELXS  (Sheldrick, 2008)'
_diffrn_ambient_temperature 113.15
_diffrn_measured_fraction_theta_full 0.999
_diffrn_measured_fraction_theta_max 0.999
_diffrn_measurement_device_type 'Rigaku Saturn 70 CCD'
_diffrn_measurement_method '\w scans'
_diffrn_radiation_monochromator confocal
_diffrn_radiation_type MoK\a
_diffrn_radiation_wavelength 0.71073
_diffrn_reflns_av_R_equivalents 0.0508
_diffrn_reflns_av_unetI/netI 0.0358
_diffrn_reflns_Laue_measured_fraction_full 0.999
_diffrn_reflns_Laue_measured_fraction_max 0.999
_diffrn_reflns_limit_h_max 13
_diffrn_reflns_limit_h_min -14
_diffrn_reflns_limit_k_max 19
_diffrn_reflns_limit_k_min -19
_diffrn_reflns_limit_l_max 20
_diffrn_reflns_limit_l_min -20
_diffrn_reflns_number 28769
_diffrn_reflns_point_group_measured_fraction_full 0.999
_diffrn_reflns_point_group_measured_fraction_max 0.999
_diffrn_reflns_theta_full 25.242
_diffrn_reflns_theta_max 27.883
_diffrn_reflns_theta_min 2.367
_exptl_absorpt_coefficient_mu 3.511
_exptl_absorpt_correction_T_max 1
_exptl_absorpt_correction_T_min 0.8243
_exptl_absorpt_correction_type multi-scan
_exptl_absorpt_process_details crystalclear
_exptl_crystal_colour yellow
_exptl_crystal_colour_primary yellow
_exptl_crystal_density_diffrn 1.683
_exptl_crystal_description prism
_exptl_crystal_F_000 1220
_exptl_crystal_size_max 0.23
_exptl_crystal_size_mid 0.15
_exptl_crystal_size_min 0.14
_refine_diff_density_max 1.194
_refine_diff_density_min -1.645
_refine_diff_density_rms 0.151
_refine_ls_extinction_method none
_refine_ls_goodness_of_fit_ref 1.122
_refine_ls_hydrogen_treatment constr
_refine_ls_matrix_type full
_refine_ls_number_parameters 303
_refine_ls_number_reflns 5781
_refine_ls_number_restraints 0
_refine_ls_restrained_S_all 1.122
_refine_ls_R_factor_all 0.0365
_refine_ls_R_factor_gt 0.0307
_refine_ls_shift/su_max 0.001
_refine_ls_shift/su_mean 0.000
_refine_ls_structure_factor_coef Fsqd
_refine_ls_weighting_details 'w=1/[\s^2^(Fo^2^)+(0.0368P)^2^] where P=(Fo^2^+2Fc^2^)/3'
_refine_ls_weighting_scheme calc
_refine_ls_wR_factor_gt 0.0672
_refine_ls_wR_factor_ref 0.0701
_reflns_Friedel_coverage 0.000
_reflns_number_gt 5041
_reflns_number_total 5781
_reflns_threshold_expression 'I > 2\s(I)'
_cod_data_source_file d0nj03837g2.cif
_cod_data_source_block shelxl_CCDC4
_cod_depositor_comments 'Adding full bibliography for 7060053--7060059.cif.'
_cod_original_cell_volume 2421.8(9)
_cod_database_code 7060057
_shelx_shelxl_version_number 2018/3
_shelx_space_group_comment
;
The symmetry employed for this shelxl refinement is uniquely defined
by the following loop, which should always be used as a source of
symmetry information in preference to the above space-group names.
They are only intended as comments.
;
_shelx_estimated_absorpt_t_max 0.639
_shelx_estimated_absorpt_t_min 0.499
_olex2_refinement_description
;
1. Fixed Uiso
 At 1.2 times of:
  All C(H) groups
 At 1.5 times of:
  All C(H,H,H) groups, All O(H) groups, All O(H,H) groups
2.a Riding coordinates:
 O6(H6A,H6B), O7(H7A)
2.b Ternary CH refined with riding coordinates:
 C21(H21)
2.c Aromatic/amide H refined with riding coordinates:
 C1(H1), C2(H2), C3(H3), C4(H4), C7(H7), C9(H9), C10(H10), C11(H11), C17(H17)
2.d Idealised Me refined as rotating group:
 C14(H14A,H14B,H14C), C15(H15A,H15B,H15C), C19(H19A,H19B,H19C), C20(H20A,H20B,
 H20C), C22(H22A,H22B,H22C)
;
_olex2_submission_special_instructions 'No special instructions were received'

loop_
_space_group_symop_operation_xyz
'x, y, z'
'-x+1/2, y+1/2, -z+1/2'
'-x, -y, -z'
'x-1/2, -y-1/2, z-1/2'

loop_
_atom_site_label
_atom_site_type_symbol
_atom_site_fract_x
_atom_site_fract_y
_atom_site_fract_z
_atom_site_U_iso_or_equiv
_atom_site_adp_type
_atom_site_occupancy
_atom_site_site_symmetry_order
_atom_site_calc_flag
_atom_site_refinement_flags_posn
_atom_site_refinement_flags_adp
_atom_site_refinement_flags_occupancy
_atom_site_disorder_assembly
_atom_site_disorder_group
Er1 Er 0.65590(2) 0.43780(2) 0.07302(2) 0.01113(5) Uani 1 1 d . . . . .
O1 O 0.5654(2) 0.57021(12) -0.00569(15) 0.0133(4) Uani 1 1 d . . . . .
O2 O 0.8165(2) 0.45460(14) 0.20592(15) 0.0143(4) Uani 1 1 d . . . . .
O3 O 0.9590(2) 0.38031(16) 0.35925(16) 0.0247(5) Uani 1 1 d . . . . .
O4 O 0.6281(2) 0.40039(14) -0.07972(15) 0.0177(5) Uani 1 1 d . . . . .
O5 O 0.7950(2) 0.32355(14) 0.07387(15) 0.0170(5) Uani 1 1 d . . . . .
O6 O 0.5722(2) 0.50141(16) 0.17701(16) 0.0247(5) Uani 1 1 d . . . . .
H6A H 0.511042 0.538477 0.160623 0.037 Uiso 1 1 d R U . . .
H6B H 0.615302 0.509697 0.232723 0.037 Uiso 1 1 d R U . . .
N1 N 0.4412(2) 0.69825(16) -0.12001(18) 0.0157(5) Uani 1 1 d . . . . .
N2 N 0.7559(2) 0.61711(16) -0.01642(18) 0.0155(5) Uani 1 1 d . . . . .
N3 N 0.8023(2) 0.54538(16) 0.04747(18) 0.0136(5) Uani 1 1 d . . . . .
C1 C 0.3756(3) 0.7670(2) -0.1716(2) 0.0180(6) Uani 1 1 d . . . . .
H1 H 0.286921 0.768363 -0.185785 0.022 Uiso 1 1 calc R U . . .
C2 C 0.4312(3) 0.8362(2) -0.2050(2) 0.0226(7) Uani 1 1 d . . . . .
H2 H 0.381608 0.883904 -0.241035 0.027 Uiso 1 1 calc R U . . .
C3 C 0.5605(3) 0.8345(2) -0.1849(3) 0.0262(8) Uani 1 1 d . . . . .
H3 H 0.600929 0.880908 -0.207117 0.031 Uiso 1 1 calc R U . . .
C4 C 0.6293(3) 0.7644(2) -0.1322(2) 0.0216(7) Uani 1 1 d . . . . .
H4 H 0.717839 0.761412 -0.118204 0.026 Uiso 1 1 calc R U . . .
C5 C 0.5672(3) 0.6978(2) -0.0997(2) 0.0142(6) Uani 1 1 d . . . . .
C6 C 0.6342(3) 0.62283(19) -0.0373(2) 0.0125(6) Uani 1 1 d . . . . .
C7 C 0.9236(3) 0.5400(2) 0.0797(2) 0.0150(6) Uani 1 1 d . . . . .
H7 H 0.970095 0.576197 0.051880 0.018 Uiso 1 1 calc R U . . .
C8 C 0.9930(3) 0.48181(19) 0.1558(2) 0.0140(6) Uani 1 1 d . . . . .
C9 C 1.1224(3) 0.4695(2) 0.1725(2) 0.0176(6) Uani 1 1 d . . . . .
H9 H 1.158402 0.492383 0.129876 0.021 Uiso 1 1 calc R U . . .
C10 C 1.1971(3) 0.4246(2) 0.2496(3) 0.0228(7) Uani 1 1 d . . . . .
H10 H 1.283560 0.414310 0.258919 0.027 Uiso 1 1 calc R U . . .
C11 C 1.1451(3) 0.3941(2) 0.3148(2) 0.0212(7) Uani 1 1 d . . . . .
H11 H 1.197485 0.365669 0.369555 0.025 Uiso 1 1 calc R U . . .
C12 C 1.0182(3) 0.4052(2) 0.2994(2) 0.0174(6) Uani 1 1 d . . . . .
C13 C 0.9363(3) 0.44703(18) 0.2175(2) 0.0129(6) Uani 1 1 d . . . . .
C14 C 1.0360(3) 0.3474(3) 0.4466(3) 0.0321(9) Uani 1 1 d . . . . .
H14A H 1.078477 0.291440 0.438795 0.048 Uiso 1 1 calc R U . . .
H14B H 0.983576 0.334511 0.483928 0.048 Uiso 1 1 calc R U . . .
H14C H 1.099053 0.393506 0.477230 0.048 Uiso 1 1 calc R U . . .
C15 C 0.6397(3) 0.3555(3) -0.2233(2) 0.0265(8) Uani 1 1 d . . . . .
H15A H 0.557627 0.324987 -0.243525 0.040 Uiso 1 1 calc R U . . .
H15B H 0.697478 0.322269 -0.246740 0.040 Uiso 1 1 calc R U . . .
H15C H 0.629736 0.417966 -0.246845 0.040 Uiso 1 1 calc R U . . .
C16 C 0.6922(3) 0.3572(2) -0.1204(2) 0.0170(6) Uani 1 1 d . . . . .
C17 C 0.8043(3) 0.3120(2) -0.0750(2) 0.0179(6) Uani 1 1 d . . . . .
H17 H 0.852542 0.290273 -0.110140 0.021 Uiso 1 1 calc R U . . .
C18 C 0.8501(3) 0.2966(2) 0.0198(2) 0.0179(6) Uani 1 1 d . . . . .
C19 C 0.9702(3) 0.2444(2) 0.0616(3) 0.0283(8) Uani 1 1 d . . . . .
H19A H 1.032938 0.283442 0.105238 0.042 Uiso 1 1 calc R U . . .
H19B H 1.001833 0.224899 0.013154 0.042 Uiso 1 1 calc R U . . .
H19C H 0.954361 0.190847 0.093623 0.042 Uiso 1 1 calc R U . . .
O7 O 0.7683(2) 0.99776(17) 0.14687(16) 0.0259(5) Uani 1 1 d . . . . .
H7A H 0.709796 0.968188 0.156781 0.039 Uiso 1 1 d R U . . .
C20 C 0.8236(4) 0.8437(3) 0.1187(3) 0.0372(9) Uani 1 1 d . . . . .
H20A H 0.908647 0.847597 0.164140 0.056 Uiso 1 1 calc R U . . .
H20B H 0.823626 0.801807 0.069590 0.056 Uiso 1 1 calc R U . . .
H20C H 0.765403 0.821267 0.148263 0.056 Uiso 1 1 calc R U . . .
C21 C 0.7822(4) 0.9364(2) 0.0789(3) 0.0271(8) Uani 1 1 d . . . . .
H21 H 0.698912 0.930429 0.028605 0.032 Uiso 1 1 calc R U . . .
C22 C 0.8738(4) 0.9809(3) 0.0402(3) 0.0429(11) Uani 1 1 d . . . . .
H22A H 0.842597 1.041393 0.016532 0.064 Uiso 1 1 calc R U . . .
H22B H 0.881862 0.943284 -0.009581 0.064 Uiso 1 1 calc R U . . .
H22C H 0.956192 0.986732 0.088725 0.064 Uiso 1 1 calc R U . . .

loop_
_atom_site_aniso_label
_atom_site_aniso_U_11
_atom_site_aniso_U_22
_atom_site_aniso_U_33
_atom_site_aniso_U_23
_atom_site_aniso_U_13
_atom_site_aniso_U_12
Er1 0.01244(8) 0.00962(8) 0.01083(8) 0.00106(5) 0.00336(5) -0.00024(5)
O1 0.0138(11) 0.0104(10) 0.0146(11) 0.0035(7) 0.0034(9) -0.0021(7)
O2 0.0109(11) 0.0184(10) 0.0122(10) -0.0002(8) 0.0021(9) -0.0005(8)
O3 0.0208(13) 0.0366(14) 0.0172(12) 0.0143(10) 0.0069(10) 0.0063(10)
O4 0.0197(12) 0.0169(11) 0.0151(11) -0.0028(8) 0.0042(9) 0.0028(9)
O5 0.0180(11) 0.0143(10) 0.0184(11) 0.0001(8) 0.0058(9) 0.0035(8)
O6 0.0214(12) 0.0363(14) 0.0129(12) -0.0025(10) 0.0014(10) 0.0111(10)
N1 0.0181(14) 0.0129(12) 0.0157(13) 0.0011(10) 0.0050(11) -0.0011(10)
N2 0.0182(14) 0.0138(12) 0.0145(13) 0.0053(10) 0.0055(11) 0.0013(10)
N3 0.0153(14) 0.0125(12) 0.0121(12) 0.0029(9) 0.0035(10) -0.0005(10)
C1 0.0183(17) 0.0157(14) 0.0190(16) 0.0043(12) 0.0050(13) 0.0028(12)
C2 0.0258(18) 0.0163(15) 0.0273(18) 0.0112(13) 0.0110(15) 0.0055(13)
C3 0.0261(19) 0.0222(17) 0.031(2) 0.0128(14) 0.0114(16) -0.0011(13)
C4 0.0195(17) 0.0213(16) 0.0252(18) 0.0079(13) 0.0095(14) 0.0003(13)
C5 0.0158(15) 0.0135(14) 0.0139(14) 0.0024(11) 0.0061(12) -0.0001(11)
C6 0.0156(15) 0.0107(13) 0.0113(14) -0.0013(10) 0.0049(12) -0.0025(11)
C7 0.0160(16) 0.0141(14) 0.0163(15) 0.0001(11) 0.0074(13) 0.0002(11)
C8 0.0147(15) 0.0126(14) 0.0136(15) -0.0010(11) 0.0032(12) -0.0017(11)
C9 0.0161(16) 0.0165(15) 0.0216(17) -0.0002(12) 0.0085(13) 0.0005(12)
C10 0.0149(17) 0.0247(17) 0.0274(19) 0.0049(14) 0.0055(14) 0.0063(13)
C11 0.0210(17) 0.0210(16) 0.0202(17) 0.0045(13) 0.0050(14) 0.0063(13)
C12 0.0193(17) 0.0158(14) 0.0166(16) 0.0026(11) 0.0057(13) 0.0034(12)
C13 0.0147(16) 0.0105(13) 0.0131(14) -0.0019(10) 0.0042(12) -0.0003(10)
C14 0.028(2) 0.048(2) 0.0205(19) 0.0174(16) 0.0087(16) 0.0161(17)
C15 0.027(2) 0.0352(19) 0.0163(17) -0.0022(14) 0.0059(15) 0.0035(15)
C16 0.0175(16) 0.0159(15) 0.0190(16) -0.0024(12) 0.0082(13) -0.0038(12)
C17 0.0176(15) 0.0194(15) 0.0189(15) -0.0010(12) 0.0091(13) 0.0015(13)
C18 0.0151(16) 0.0121(14) 0.0254(17) -0.0007(12) 0.0056(13) -0.0014(11)
C19 0.029(2) 0.0282(18) 0.0278(19) 0.0012(15) 0.0094(16) 0.0109(15)
O7 0.0260(13) 0.0345(14) 0.0191(13) -0.0021(10) 0.0104(11) -0.0057(10)
C20 0.038(2) 0.035(2) 0.042(2) 0.0020(18) 0.018(2) 0.0021(17)
C21 0.026(2) 0.037(2) 0.0193(18) -0.0021(14) 0.0093(15) -0.0070(15)
C22 0.047(3) 0.053(3) 0.039(3) -0.002(2) 0.027(2) -0.011(2)

loop_
_atom_type_symbol
_atom_type_description
_atom_type_scat_dispersion_real
_atom_type_scat_dispersion_imag
_atom_type_scat_source
C C 0.0033 0.0016 'International Tables Vol C Tables 4.2.6.8 and 6.1.1.4'
H H 0.0000 0.0000 'International Tables Vol C Tables 4.2.6.8 and 6.1.1.4'
Er Er -0.2586 4.9576 'International Tables Vol C Tables 4.2.6.8 and 6.1.1.4'
N N 0.0061 0.0033 'International Tables Vol C Tables 4.2.6.8 and 6.1.1.4'
O O 0.0106 0.0060 'International Tables Vol C Tables 4.2.6.8 and 6.1.1.4'

loop_
_geom_angle_atom_site_label_1
_geom_angle_atom_site_label_2
_geom_angle_atom_site_label_3
_geom_angle
_geom_angle_site_symmetry_1
_geom_angle_site_symmetry_3
_geom_angle_publ_flag
O1 Er1 Er1 33.50(5) . 3_665 ?
O1 Er1 Er1 33.11(5) 3_665 3_665 ?
O1 Er1 O1 66.61(8) . 3_665 ?
O1 Er1 O4 77.53(8) . . ?
O1 Er1 N1 131.19(8) . 3_665 ?
O1 Er1 N1 65.48(7) 3_665 3_665 ?
O1 Er1 N3 129.92(8) 3_665 . ?
O1 Er1 N3 64.67(8) . . ?
O2 Er1 Er1 139.62(5) . 3_665 ?
O2 Er1 O1 117.36(7) . . ?
O2 Er1 O1 144.28(8) . 3_665 ?
O2 Er1 O4 137.65(8) . . ?
O2 Er1 O5 74.86(8) . . ?
O2 Er1 O6 73.26(8) . . ?
O2 Er1 N1 96.72(8) . 3_665 ?
O2 Er1 N3 72.29(8) . . ?
O4 Er1 Er1 75.17(6) . 3_665 ?
O4 Er1 O1 77.76(8) . 3_665 ?
O4 Er1 N1 100.82(8) . 3_665 ?
O4 Er1 N3 81.28(9) . . ?
O5 Er1 Er1 145.15(5) . 3_665 ?
O5 Er1 O1 125.89(7) . 3_665 ?
O5 Er1 O1 141.86(8) . . ?
O5 Er1 O4 71.84(8) . . ?
O5 Er1 O6 136.86(8) . . ?
O5 Er1 N1 77.54(8) . 3_665 ?
O5 Er1 N3 88.36(8) . . ?
O6 Er1 Er1 73.46(6) . 3_665 ?
O6 Er1 O1 79.61(8) . . ?
O6 Er1 O1 72.85(8) . 3_665 ?
O6 Er1 O4 148.09(8) . . ?
O6 Er1 N1 78.14(8) . 3_665 ?
O6 Er1 N3 108.44(9) . . ?
N1 Er1 Er1 98.18(6) 3_665 3_665 ?
N3 Er1 Er1 97.54(6) . 3_665 ?
N3 Er1 N1 164.14(9) . 3_665 ?
Er1 O1 Er1 113.39(8) . 3_665 ?
C6 O1 Er1 122.76(18) . 3_665 ?
C6 O1 Er1 118.60(18) . . ?
C13 O2 Er1 126.07(19) . . ?
C12 O3 C14 117.1(3) . . ?
C16 O4 Er1 135.4(2) . . ?
C18 O5 Er1 135.7(2) . . ?
Er1 O6 H6A 122.3 . . ?
Er1 O6 H6B 122.7 . . ?
H6A O6 H6B 109.8 . . ?
C1 N1 Er1 124.4(2) . 3_665 ?
C1 N1 C5 117.8(3) . . ?
C5 N1 Er1 117.47(19) . 3_665 ?
C6 N2 N3 109.1(2) . . ?
N2 N3 Er1 119.35(18) . . ?
C7 N3 Er1 126.4(2) . . ?
C7 N3 N2 113.9(3) . . ?
N1 C1 H1 118.5 . . ?
N1 C1 C2 123.0(3) . . ?
C2 C1 H1 118.5 . . ?
C1 C2 H2 120.6 . . ?
C1 C2 C3 118.8(3) . . ?
C3 C2 H2 120.6 . . ?
C2 C3 H3 120.5 . . ?
C4 C3 C2 119.0(3) . . ?
C4 C3 H3 120.5 . . ?
C3 C4 H4 120.4 . . ?
C3 C4 C5 119.1(3) . . ?
C5 C4 H4 120.4 . . ?
N1 C5 C4 122.3(3) . . ?
N1 C5 C6 114.5(3) . . ?
C4 C5 C6 123.1(3) . . ?
O1 C6 C5 116.5(3) . . ?
N2 C6 O1 125.7(3) . . ?
N2 C6 C5 117.8(3) . . ?
N3 C7 H7 118.1 . . ?
N3 C7 C8 123.9(3) . . ?
C8 C7 H7 118.1 . . ?
C9 C8 C7 117.6(3) . . ?
C9 C8 C13 120.8(3) . . ?
C13 C8 C7 121.2(3) . . ?
C8 C9 H9 119.6 . . ?
C10 C9 C8 120.8(3) . . ?
C10 C9 H9 119.6 . . ?
C9 C10 H10 120.2 . . ?
C9 C10 C11 119.7(3) . . ?
C11 C10 H10 120.2 . . ?
C10 C11 H11 119.8 . . ?
C12 C11 C10 120.3(3) . . ?
C12 C11 H11 119.8 . . ?
O3 C12 C11 125.0(3) . . ?
O3 C12 C13 113.6(3) . . ?
C11 C12 C13 121.4(3) . . ?
O2 C13 C8 124.4(3) . . ?
O2 C13 C12 118.8(3) . . ?
C8 C13 C12 116.7(3) . . ?
O3 C14 H14A 109.5 . . ?
O3 C14 H14B 109.5 . . ?
O3 C14 H14C 109.5 . . ?
H14A C14 H14B 109.5 . . ?
H14A C14 H14C 109.5 . . ?
H14B C14 H14C 109.5 . . ?
H15A C15 H15B 109.5 . . ?
H15A C15 H15C 109.5 . . ?
H15B C15 H15C 109.5 . . ?
C16 C15 H15A 109.5 . . ?
C16 C15 H15B 109.5 . . ?
C16 C15 H15C 109.5 . . ?
O4 C16 C15 116.7(3) . . ?
O4 C16 C17 123.9(3) . . ?
C17 C16 C15 119.3(3) . . ?
C16 C17 H17 118.2 . . ?
C16 C17 C18 123.6(3) . . ?
C18 C17 H17 118.2 . . ?
O5 C18 C17 123.9(3) . . ?
O5 C18 C19 116.8(3) . . ?
C17 C18 C19 119.3(3) . . ?
C18 C19 H19A 109.5 . . ?
C18 C19 H19B 109.5 . . ?
C18 C19 H19C 109.5 . . ?
H19A C19 H19B 109.5 . . ?
H19A C19 H19C 109.5 . . ?
H19B C19 H19C 109.5 . . ?
C21 O7 H7A 95.8 . . ?
H20A C20 H20B 109.5 . . ?
H20A C20 H20C 109.5 . . ?
H20B C20 H20C 109.5 . . ?
C21 C20 H20A 109.5 . . ?
C21 C20 H20B 109.5 . . ?
C21 C20 H20C 109.5 . . ?
O7 C21 C20 111.3(3) . . ?
O7 C21 H21 108.5 . . ?
O7 C21 C22 106.5(3) . . ?
C20 C21 H21 108.5 . . ?
C20 C21 C22 113.3(4) . . ?
C22 C21 H21 108.5 . . ?
C21 C22 H22A 109.5 . . ?
C21 C22 H22B 109.5 . . ?
C21 C22 H22C 109.5 . . ?
H22A C22 H22B 109.5 . . ?
H22A C22 H22C 109.5 . . ?
H22B C22 H22C 109.5 . . ?

loop_
_geom_bond_atom_site_label_1
_geom_bond_atom_site_label_2
_geom_bond_distance
_geom_bond_site_symmetry_2
_geom_bond_publ_flag
Er1 Er1 3.9264(12) 3_665 ?
Er1 O1 2.361(2) 3_665 ?
Er1 O1 2.337(2) . ?
Er1 O2 2.245(2) . ?
Er1 O4 2.348(2) . ?
Er1 O5 2.297(2) . ?
Er1 O6 2.330(2) . ?
Er1 N1 2.506(2) 3_665 ?
Er1 N3 2.418(3) . ?
O1 C6 1.305(3) . ?
O2 C13 1.309(4) . ?
O3 C12 1.369(4) . ?
O3 C14 1.421(4) . ?
O4 C16 1.281(4) . ?
O5 C18 1.268(4) . ?
O6 H6A 0.8479 . ?
O6 H6B 0.8429 . ?
N1 C1 1.343(4) . ?
N1 C5 1.350(4) . ?
N2 N3 1.418(3) . ?
N2 C6 1.304(4) . ?
N3 C7 1.290(4) . ?
C1 H1 0.9500 . ?
C1 C2 1.386(4) . ?
C2 H2 0.9500 . ?
C2 C3 1.387(5) . ?
C3 H3 0.9500 . ?
C3 C4 1.377(4) . ?
C4 H4 0.9500 . ?
C4 C5 1.396(4) . ?
C5 C6 1.490(4) . ?
C7 H7 0.9500 . ?
C7 C8 1.451(4) . ?
C8 C9 1.407(4) . ?
C8 C13 1.419(4) . ?
C9 H9 0.9500 . ?
C9 C10 1.373(5) . ?
C10 H10 0.9500 . ?
C10 C11 1.408(5) . ?
C11 H11 0.9500 . ?
C11 C12 1.381(4) . ?
C12 C13 1.430(4) . ?
C14 H14A 0.9800 . ?
C14 H14B 0.9800 . ?
C14 H14C 0.9800 . ?
C15 H15A 0.9800 . ?
C15 H15B 0.9800 . ?
C15 H15C 0.9800 . ?
C15 C16 1.501(4) . ?
C16 C17 1.390(4) . ?
C17 H17 0.9500 . ?
C17 C18 1.400(4) . ?
C18 C19 1.499(4) . ?
C19 H19A 0.9800 . ?
C19 H19B 0.9800 . ?
C19 H19C 0.9800 . ?
O7 H7A 0.8487 . ?
O7 C21 1.436(4) . ?
C20 H20A 0.9800 . ?
C20 H20B 0.9800 . ?
C20 H20C 0.9800 . ?
C20 C21 1.502(5) . ?
C21 H21 1.0000 . ?
C21 C22 1.512(5) . ?
C22 H22A 0.9800 . ?
C22 H22B 0.9800 . ?
C22 H22C 0.9800 . ?

loop_
_geom_torsion_atom_site_label_1
_geom_torsion_atom_site_label_2
_geom_torsion_atom_site_label_3
_geom_torsion_atom_site_label_4
_geom_torsion
_geom_torsion_site_symmetry_1
_geom_torsion_site_symmetry_2
_geom_torsion_site_symmetry_3
_geom_torsion_site_symmetry_4
_geom_torsion_publ_flag
Er1 O1 C6 N2 -12.1(4) . . . . ?
Er1 O1 C6 N2 -164.8(2) 3_665 . . . ?
Er1 O1 C6 C5 170.28(19) . . . . ?
Er1 O1 C6 C5 17.6(3) 3_665 . . . ?
Er1 O2 C13 C8 41.2(4) . . . . ?
Er1 O2 C13 C12 -142.1(2) . . . . ?
Er1 O4 C16 C15 -175.9(2) . . . . ?
Er1 O4 C16 C17 5.1(5) . . . . ?
Er1 O5 C18 C17 -24.7(5) . . . . ?
Er1 O5 C18 C19 156.1(2) . . . . ?
Er1 N1 C1 C2 -172.6(2) 3_665 . . . ?
Er1 N1 C5 C4 172.0(2) 3_665 . . . ?
Er1 N1 C5 C6 -10.3(3) 3_665 . . . ?
Er1 N3 C7 C8 -17.1(4) . . . . ?
O3 C12 C13 O2 -2.2(4) . . . . ?
O3 C12 C13 C8 174.7(3) . . . . ?
O4 C16 C17 C18 10.1(5) . . . . ?
N1 C1 C2 C3 0.3(5) . . . . ?
N1 C5 C6 O1 -3.7(4) . . . . ?
N1 C5 C6 N2 178.5(3) . . . . ?
N2 N3 C7 C8 170.1(3) . . . . ?
N3 N2 C6 O1 -1.0(4) . . . . ?
N3 N2 C6 C5 176.6(2) . . . . ?
N3 C7 C8 C9 168.2(3) . . . . ?
N3 C7 C8 C13 -18.8(5) . . . . ?
C1 N1 C5 C4 -1.6(5) . . . . ?
C1 N1 C5 C6 176.1(3) . . . . ?
C1 C2 C3 C4 -0.2(5) . . . . ?
C2 C3 C4 C5 -0.8(5) . . . . ?
C3 C4 C5 N1 1.7(5) . . . . ?
C3 C4 C5 C6 -175.8(3) . . . . ?
C4 C5 C6 O1 174.0(3) . . . . ?
C4 C5 C6 N2 -3.8(4) . . . . ?
C5 N1 C1 C2 0.6(5) . . . . ?
C6 N2 N3 Er1 13.3(3) . . . . ?
C6 N2 N3 C7 -173.3(3) . . . . ?
C7 C8 C9 C10 172.0(3) . . . . ?
C7 C8 C13 O2 8.3(4) . . . . ?
C7 C8 C13 C12 -168.5(3) . . . . ?
C8 C9 C10 C11 -2.7(5) . . . . ?
C9 C8 C13 O2 -178.9(3) . . . . ?
C9 C8 C13 C12 4.3(4) . . . . ?
C9 C10 C11 C12 3.0(5) . . . . ?
C10 C11 C12 O3 -178.1(3) . . . . ?
C10 C11 C12 C13 0.5(5) . . . . ?
C11 C12 C13 O2 179.0(3) . . . . ?
C11 C12 C13 C8 -4.1(4) . . . . ?
C13 C8 C9 C10 -1.0(5) . . . . ?
C14 O3 C12 C11 5.4(5) . . . . ?
C14 O3 C12 C13 -173.3(3) . . . . ?
C15 C16 C17 C18 -169.0(3) . . . . ?
C16 C17 C18 O5 -1.1(5) . . . . ?
C16 C17 C18 C19 178.1(3) . . . . ?
